data_2015031
loop_
_publ_author_name
'Klein, Wilhelm'
'Jansen, Martin'

_publ_section_title
;
 Silver(I) trimercury(II) antimonate(V), AgHg~3~SbO~6~
;
_journal_coeditor_code IZ1063
_journal_issue 9
_journal_name_full 'Acta Crystallographica Section C'
_journal_page_first i94
_journal_page_last i95
_journal_paper_doi 10.1107/S0108270105024625
_journal_volume 61
_journal_year 2005
_chemical_formula_iupac 'Ag Hg3 Sb O6'
_chemical_formula_moiety 'Ag Hg3 O6 Sb'
_chemical_formula_sum 'Ag Hg3 O6 Sb'
_chemical_formula_weight 927.39
_chemical_name_systematic
;
Silver(I) trimercury(II) antimonate(V)
;
_space_group_IT_number 167
_symmetry_cell_setting trigonal
_symmetry_space_group_name_Hall '-R 3 2"c'
_symmetry_space_group_name_H-M 'R -3 c :H'
_atom_sites_solution_hydrogens geom
_atom_sites_solution_primary direct
_atom_sites_solution_secondary difmap
_audit_creation_method SHELXL
_cell_angle_alpha 90.00
_cell_angle_beta 90.00
_cell_angle_gamma 120.00
_cell_formula_units_Z 6
_cell_length_a 9.627(3)
_cell_length_b 9.627(3)
_cell_length_c 12.601(4)
_cell_measurement_reflns_used 3254
_cell_measurement_temperature 293(2)
_cell_measurement_theta_max 27.22
_cell_measurement_theta_min 2.62
_cell_volume 1011.4(5)
_computing_cell_refinement X-AREA
_computing_data_collection 'X-AREA (Stoe & Cie, 2002)'
_computing_data_reduction 'X-RED32 (Stoe & Cie, 2002)'
_computing_molecular_graphics 'DIAMOND (Brandenburg, 2000)'
_computing_publication_material SHELXL97
_computing_structure_refinement 'SHELXL97 (Sheldrick, 1997)'
_computing_structure_solution 'SHELXS97 (Sheldrick, 1997)'
_diffrn_ambient_temperature 293(2)
_diffrn_detector_area_resol_mean 6.67
_diffrn_measured_fraction_theta_full 1.000
_diffrn_measured_fraction_theta_max 1.000
_diffrn_measurement_device 'two-circle goniometer'
_diffrn_measurement_device_type 'Stoe IPDS-2'
_diffrn_measurement_method \w
_diffrn_radiation_monochromator 'plane graphite'
_diffrn_radiation_source 'fine-focus sealed tube'
_diffrn_radiation_type MoK\a
_diffrn_radiation_wavelength 0.71073
_diffrn_reflns_av_R_equivalents 0.0844
_diffrn_reflns_av_sigmaI/netI 0.0701
_diffrn_reflns_limit_h_max 6
_diffrn_reflns_limit_h_min -12
_diffrn_reflns_limit_k_max 12
_diffrn_reflns_limit_k_min 0
_diffrn_reflns_limit_l_max 15
_diffrn_reflns_limit_l_min -16
_diffrn_reflns_number 901
_diffrn_reflns_theta_full 27.07
_diffrn_reflns_theta_max 27.07
_diffrn_reflns_theta_min 4.05
_diffrn_standards_decay_% 0
_diffrn_standards_number 0
_exptl_absorpt_coefficient_mu 74.856
_exptl_absorpt_correction_T_max 0.0176
_exptl_absorpt_correction_T_min 0.0025
_exptl_absorpt_correction_type integration
_exptl_absorpt_process_details '(X-SHAPE; Stoe & Cie, 2002)'
_exptl_crystal_colour red
_exptl_crystal_density_diffrn 9.136
_exptl_crystal_density_method 'not measured'
_exptl_crystal_description block
_exptl_crystal_F_000 2316
_exptl_crystal_size_max 0.2
_exptl_crystal_size_mid 0.2
_exptl_crystal_size_min 0.2
_refine_diff_density_max 2.043
_refine_diff_density_min -4.035
_refine_ls_extinction_coef 0.00039(4)
_refine_ls_extinction_expression Fc^*^=kFc[1+0.001xFc^2^\l^3^/sin(2\q)]^-1/4^
_refine_ls_extinction_method 'SHELXL97 (Sheldrick, 1997)'
_refine_ls_goodness_of_fit_ref 0.848
_refine_ls_matrix_type full
_refine_ls_number_parameters 20
_refine_ls_number_reflns 254
_refine_ls_number_restraints 0
_refine_ls_restrained_S_all 0.848
_refine_ls_R_factor_all 0.0490
_refine_ls_R_factor_gt 0.0358
_refine_ls_shift/su_max 0.000
_refine_ls_shift/su_mean 0.000
_refine_ls_structure_factor_coef Fsqd
_refine_ls_weighting_details 'calc w = 1/[\s^2^(Fo^2^)+(0.0198P)^2^] where P = (Fo^2^+2Fc^2^)/3'
_refine_ls_weighting_scheme calc
_refine_ls_wR_factor_gt 0.0578
_refine_ls_wR_factor_ref 0.0604
_reflns_number_gt 177
_reflns_number_total 254
_reflns_threshold_expression I>2\s(I)
_cod_data_source_file iz1063.cif
_cod_data_source_block I
_cod_original_cell_volume 1011.3(5)
_cod_original_sg_symbol_H-M 'R -3 c'
_cod_database_code 2015031

loop_
_symmetry_equiv_pos_as_xyz
'x, y, z'
'-y, x-y, z'
'-x+y, -x, z'
'-y, -x, z+1/2'
'x, x-y, z+1/2'
'-x+y, y, z+1/2'
'x+2/3, y+1/3, z+1/3'
'-y+2/3, x-y+1/3, z+1/3'
'-x+y+2/3, -x+1/3, z+1/3'
'-y+2/3, -x+1/3, z+5/6'
'x+2/3, x-y+1/3, z+5/6'
'-x+y+2/3, y+1/3, z+5/6'
'x+1/3, y+2/3, z+2/3'
'-y+1/3, x-y+2/3, z+2/3'
'-x+y+1/3, -x+2/3, z+2/3'
'-y+1/3, -x+2/3, z+7/6'
'x+1/3, x-y+2/3, z+7/6'
'-x+y+1/3, y+2/3, z+7/6'
'-x, -y, -z'
'y, -x+y, -z'
'x-y, x, -z'
'y, x, -z-1/2'
'-x, -x+y, -z-1/2'
'x-y, -y, -z-1/2'
'-x+2/3, -y+1/3, -z+1/3'
'y+2/3, -x+y+1/3, -z+1/3'
'x-y+2/3, x+1/3, -z+1/3'
'y+2/3, x+1/3, -z-1/6'
'-x+2/3, -x+y+1/3, -z-1/6'
'x-y+2/3, -y+1/3, -z-1/6'
'-x+1/3, -y+2/3, -z+2/3'
'y+1/3, -x+y+2/3, -z+2/3'
'x-y+1/3, x+2/3, -z+2/3'
'y+1/3, x+2/3, -z+1/6'
'-x+1/3, -x+y+2/3, -z+1/6'
'x-y+1/3, -y+2/3, -z+1/6'

loop_
_atom_site_aniso_label
_atom_site_aniso_U_11
_atom_site_aniso_U_22
_atom_site_aniso_U_33
_atom_site_aniso_U_12
_atom_site_aniso_U_13
_atom_site_aniso_U_23
Ag 0.0648(12) 0.0648(12) 0.028(2) 0.0324(6) 0.000 0.000
Hg 0.0277(4) 0.0236(4) 0.0320(5) 0.0118(2) -0.00090(14) -0.0018(3)
Sb 0.0211(6) 0.0211(6) 0.0218(12) 0.0106(3) 0.000 0.000
O 0.025(4) 0.027(4) 0.027(4) 0.009(4) -0.003(3) -0.002(4)

loop_
_atom_site_label
_atom_site_fract_x
_atom_site_fract_y
_atom_site_fract_z
_atom_site_U_iso_or_equiv
_atom_site_thermal_displace_type
_atom_site_calc_flag
_atom_site_refinement_flags
_atom_site_occupancy
_atom_site_disorder_group
_atom_site_type_symbol
Ag 0.0000 0.0000 0.2500 0.0524(8) Uani d S 1 . Ag
Hg 0.33954(7) 0.0000 0.2500 0.0282(3) Uani d S 1 . Hg
Sb 0.0000 0.0000 0.0000 0.0214(5) Uani d S 1 . Sb
O 0.1936(10) 0.0873(13) 0.0930(7) 0.028(2) Uani d . 1 . O

loop_
_atom_type_symbol
_atom_type_description
_atom_type_scat_dispersion_real
_atom_type_scat_dispersion_imag
_atom_type_scat_source
Ag Ag -0.8971 1.1015 'International Tables Vol C Tables 4.2.6.8 and 6.1.1.4'
Hg Hg -2.3894 9.2266 'International Tables Vol C Tables 4.2.6.8 and 6.1.1.4'
Sb Sb -0.5866 1.5461 'International Tables Vol C Tables 4.2.6.8 and 6.1.1.4'
O O 0.0106 0.0060 'International Tables Vol C Tables 4.2.6.8 and 6.1.1.4'

loop_
_geom_angle_atom_site_label_1
_geom_angle_atom_site_label_2
_geom_angle_atom_site_label_3
_geom_angle_site_symmetry_1
_geom_angle_site_symmetry_3
_geom_angle
_geom_angle_publ_flag
O Sb O 19 . 180.0 yes
O Sb O 19 20 89.1(4) ?
O Sb O . 20 90.9(4) yes
O Sb O 19 21 89.1(4) ?
O Sb O . 21 90.9(4) ?
O Sb O 20 21 89.1(4) ?
O Sb O 19 3 90.9(4) ?
O Sb O . 3 89.1(4) ?
O Sb O 20 3 90.9(4) ?
O Sb O 21 3 180.0 ?
O Sb O 19 2 90.9(4) ?
O Sb O . 2 89.1(4) yes
O Sb O 20 2 180.0 ?
O Sb O 21 2 90.9(4) ?
O Sb O 3 2 89.1(4) ?
O Sb Ag 19 19 54.1(2) ?
O Sb Ag . 19 125.9(2) ?
O Sb Ag 20 19 54.1(2) ?
O Sb Ag 21 19 54.1(2) ?
O Sb Ag 3 19 125.9(2) ?
O Sb Ag 2 19 125.9(2) ?
O Sb Ag 19 . 125.9(2) ?
O Sb Ag . . 54.1(2) ?
O Sb Ag 20 . 125.9(2) ?
O Sb Ag 21 . 125.9(2) ?
O Sb Ag 3 . 54.1(2) ?
O Sb Ag 2 . 54.1(2) ?
Ag Sb Ag 19 . 180.0 ?
O Sb Hg 19 15_554 76.1(3) ?
O Sb Hg . 15_554 103.9(3) ?
O Sb Hg 20 15_554 120.5(3) ?
O Sb Hg 21 15_554 34.9(3) ?
O Sb Hg 3 15_554 145.1(3) ?
O Sb Hg 2 15_554 59.5(3) ?
Ag Sb Hg 19 15_554 71.722(7) ?
Ag Sb Hg . 15_554 108.278(7) ?
O Sb Hg 19 27_445 103.9(3) ?
O Sb Hg . 27_445 76.1(3) ?
O Sb Hg 20 27_445 59.5(3) ?
O Sb Hg 21 27_445 145.1(3) ?
O Sb Hg 3 27_445 34.9(3) ?
O Sb Hg 2 27_445 120.5(3) ?
Ag Sb Hg 19 27_445 108.278(7) ?
Ag Sb Hg . 27_445 71.722(7) ?
Hg Sb Hg 15_554 27_445 180.0 ?
O Sb Hg 19 13_444 34.9(3) ?
O Sb Hg . 13_444 145.1(3) ?
O Sb Hg 20 13_444 76.1(3) ?
O Sb Hg 21 13_444 120.5(3) ?
O Sb Hg 3 13_444 59.5(3) ?
O Sb Hg 2 13_444 103.9(3) ?
Ag Sb Hg 19 13_444 71.722(7) ?
Ag Sb Hg . 13_444 108.278(7) ?
Hg Sb Hg 15_554 13_444 110.639(7) ?
Hg Sb Hg 27_445 13_444 69.361(7) ?
O Sb Hg 19 25 145.1(3) ?
O Sb Hg . 25 34.9(3) ?
O Sb Hg 20 25 103.9(3) ?
O Sb Hg 21 25 59.5(3) ?
O Sb Hg 3 25 120.5(3) ?
O Sb Hg 2 25 76.1(3) ?
Ag Sb Hg 19 25 108.278(7) ?
Ag Sb Hg . 25 71.722(7) ?
Hg Sb Hg 15_554 25 69.361(7) ?
Hg Sb Hg 27_445 25 110.639(7) ?
Hg Sb Hg 13_444 25 180.0 ?
O Hg O 25 18_544 174.4(5) yes
O Hg O 25 . 74.3(3) ?
O Hg O 18_544 . 109.5(3) ?
O Hg O 25 24_556 109.5(3) ?
O Hg O 18_544 24_556 74.3(3) ?
O Hg O . 24_556 98.2(4) ?
O Hg O 25 9 67.7(4) ?
O Hg O 18_544 9 109.3(3) ?
O Hg O . 9 140.08(12) ?
O Hg O 24_556 9 83.6(3) ?
O Hg O 25 34_545 109.3(3) ?
O Hg O 18_544 34_545 67.7(4) ?
O Hg O . 34_545 83.6(3) ?
O Hg O 24_556 34_545 140.08(12) ?
O Hg O 9 34_545 119.8(4) ?
O Hg Ag 25 . 92.8(3) ?
O Hg Ag 18_544 . 92.8(3) ?
O Hg Ag . . 49.1(2) ?
O Hg Ag 24_556 . 49.1(2) ?
O Hg Ag 9 . 120.1(2) ?
O Hg Ag 34_545 . 120.1(2) ?
O Hg Sb 25 7 33.7(2) ?
O Hg Sb 18_544 7 141.8(3) ?
O Hg Sb . 7 107.9(2) ?
O Hg Sb 24_556 7 107.2(2) ?
O Hg Sb 9 7 36.4(2) ?
O Hg Sb 34_545 7 110.0(2) ?
Ag Hg Sb . 7 117.472(11) ?
O Hg Sb 25 16_544 141.8(2) ?
O Hg Sb 18_544 16_544 33.7(2) ?
O Hg Sb . 16_544 107.2(2) ?
O Hg Sb 24_556 16_544 107.9(2) ?
O Hg Sb 9 16_544 110.0(2) ?
O Hg Sb 34_545 16_544 36.4(2) ?
Ag Hg Sb . 16_544 117.473(11) ?
Sb Hg Sb 7 16_544 125.06(2) ?
O Hg Hg 25 32 48.7(2) ?
O Hg Hg 18_544 32 134.6(2) ?
O Hg Hg . 32 85.6(2) ?
O Hg Hg 24_556 32 61.0(2) ?
O Hg Hg 9 32 60.3(2) ?
O Hg Hg 34_545 32 157.7(2) ?
Ag Hg Hg . 32 64.602(9) ?
Sb Hg Hg 7 32 55.318(4) ?
Sb Hg Hg 16_544 32 164.739(5) ?
O Hg Hg 25 26 86.6(3) ?
O Hg Hg 18_544 26 88.7(3) ?
O Hg Hg . 26 99.1(2) ?
O Hg Hg 24_556 26 159.0(2) ?
O Hg Hg 9 26 90.5(2) ?
O Hg Hg 34_545 26 32.2(2) ?
Ag Hg Hg . 26 146.542(12) ?
Sb Hg Hg 7 26 78.42(2) ?
Sb Hg Hg 16_544 26 55.319(4) ?
Hg Hg Hg 32 26 132.17(2) ?
O Hg Hg 25 27_445 134.6(2) ?
O Hg Hg 18_544 27_445 48.7(2) ?
O Hg Hg . 27_445 61.0(2) ?
O Hg Hg 24_556 27_445 85.6(2) ?
O Hg Hg 9 27_445 157.7(2) ?
O Hg Hg 34_545 27_445 60.3(2) ?
Ag Hg Hg . 27_445 64.601(8) ?
Sb Hg Hg 7 27_445 164.739(5) ?
Sb Hg Hg 16_544 27_445 55.320(4) ?
Hg Hg Hg 32 27_445 129.20(2) ?
Hg Hg Hg 26 27_445 92.54(2) ?
O Ag O 3 22_556 175.9(5) ?
O Ag O 3 24_556 116.1(4) ?
O Ag O 22_556 24_556 66.5(3) ?
O Ag O 3 . 66.5(3) ?
O Ag O 22_556 . 116.1(4) yes
O Ag O 24_556 . 111.2(4) yes
O Ag O 3 23_556 111.2(4) ?
O Ag O 22_556 23_556 66.5(3) ?
O Ag O 24_556 23_556 66.5(3) ?
O Ag O . 23_556 175.9(5) yes
O Ag O 3 2 66.5(3) ?
O Ag O 22_556 2 111.2(4) ?
O Ag O 24_556 2 175.9(5) ?
O Ag O . 2 66.5(3) yes
O Ag O 23_556 2 116.1(4) ?
O Ag Sb 3 . 39.3(2) ?
O Ag Sb 22_556 . 140.7(2) ?
O Ag Sb 24_556 . 140.7(2) ?
O Ag Sb . . 39.3(2) ?
O Ag Sb 23_556 . 140.7(2) ?
O Ag Sb 2 . 39.3(2) ?
O Ag Sb 3 4 140.7(2) ?
O Ag Sb 22_556 4 39.3(2) ?
O Ag Sb 24_556 4 39.3(2) ?
O Ag Sb . 4 140.7(2) ?
O Ag Sb 23_556 4 39.3(2) ?
O Ag Sb 2 4 140.7(2) ?
Sb Ag Sb . 4 180.0 ?
O Ag Hg 3 3 55.6(2) ?
O Ag Hg 22_556 3 122.0(2) ?
O Ag Hg 24_556 3 92.0(2) ?
O Ag Hg . 3 122.0(2) ?
O Ag Hg 23_556 3 55.6(2) ?
O Ag Hg 2 3 92.0(2) ?
Sb Ag Hg . 3 90.0 ?
Sb Ag Hg 4 3 90.0 ?
O Ag Hg 3 2 122.0(2) ?
O Ag Hg 22_556 2 55.6(2) ?
O Ag Hg 24_556 2 122.0(2) ?
O Ag Hg . 2 92.0(2) ?
O Ag Hg 23_556 2 92.0(2) ?
O Ag Hg 2 2 55.6(2) ?
Sb Ag Hg . 2 90.0 ?
Sb Ag Hg 4 2 90.0 ?
Hg Ag Hg 3 2 120.0 ?
O Ag Hg 3 . 92.0(2) ?
O Ag Hg 22_556 . 92.0(2) ?
O Ag Hg 24_556 . 55.6(2) ?
O Ag Hg . . 55.6(2) ?
O Ag Hg 23_556 . 122.0(2) ?
O Ag Hg 2 . 122.0(2) ?
Sb Ag Hg . . 90.0 ?
Sb Ag Hg 4 . 90.0 ?
Hg Ag Hg 3 . 120.0 ?
Hg Ag Hg 2 . 120.0 ?
Sb O Hg . 25 111.4(5) ?
Sb O Ag . . 86.7(3) ?
Hg O Ag 25 . 110.9(4) ?
Sb O Hg . . 142.6(5) ?
Hg O Hg 25 . 105.7(3) ?
Ag O Hg . . 75.3(2) ?
Sb O Hg . 14_544 84.2(3) ?
Hg O Hg 25 14_544 99.1(3) ?
Ag O Hg . 14_544 149.9(4) ?
Hg O Hg . 14_544 95.2(3) ?

loop_
_geom_bond_atom_site_label_1
_geom_bond_atom_site_label_2
_geom_bond_site_symmetry_2
_geom_bond_distance
_geom_bond_publ_flag
Sb O . 1.997(9) yes
Sb O 19 1.997(9) n
Sb O 20 1.997(9) n
Sb O 21 1.997(9) n
Sb O 3 1.997(9) n
Sb O 2 1.997(9) n
Sb Ag 19 3.1503(10) ?
Sb Hg 15_554 3.3483(9) ?
Sb Hg 27_445 3.3483(9) ?
Sb Hg 13_444 3.3484(9) ?
Sb Hg 25 3.3484(9) ?
Hg O 25 2.057(11) yes
Hg O 18_544 2.057(11) n
Hg O . 2.789(10) yes
Hg O 24_556 2.789(10) n
Hg O 9 2.899(9) yes
Hg O 34_545 2.899(9) n
Hg O 26 3.463(11) yes
Hg O 17_544 3.463(11) n
Hg Sb 7 3.3484(9) ?
Hg Sb 16_544 3.3484(9) ?
Hg Hg 32 3.8104(8) ?
Hg Hg 26 3.8104(8) ?
Hg Hg 27_445 3.8104(8) ?
Ag O . 2.556(9) yes
Ag O 3 2.556(9) n
Ag O 24_556 2.556(9) n
Ag O 22_556 2.556(9) n
Ag O 23_556 2.556(9) n
Ag O 2 2.556(9) n
Ag Sb . 3.1503(10) ?
Ag Sb 4 3.1503(10) ?
Ag Hg 3 3.2687(11) ?
Ag Hg 2 3.2687(11) ?
Ag Hg . 3.2687(11) ?
O Hg 25 2.057(10) ?
O Hg 14_544 2.899(9) ?
